data_1548859
loop_
_publ_author_name
'Crichton, Wilson A.'
'M\"uller, Harald'

_publ_section_title
;
 Centennialite, CaCu3(OH)6Cl2.nH2O, n &#x2248; 0.7, a new kapellasite-like
 species, and a reassessment of calumetite
;
_journal_issue 5
_journal_name_full 'Mineralogical Magazine'
_journal_page_first 1105
_journal_paper_doi 10.1180/minmag.2016.080.157
_journal_volume 81
_journal_year 2017
_chemical_formula_sum 'Ca Cl2 Cu3 H7.58 O6.79'
_chemical_formula_weight 414.54
_chemical_name_mineral centennialite
_space_group_IT_number 164
_space_group_name_H-M_alt 'P -3 m 1'
_symmetry_space_group_name_Hall '-P 3 2"'
_symmetry_space_group_name_H-M 'P -3 m 1'
_cell_angle_alpha 90
_cell_angle_beta 90
_cell_angle_gamma 120
_cell_formula_units_Z 1
_cell_length_a 6.6615(1)
_cell_length_b 6.6615(1)
_cell_length_c 5.8023(2)
_cell_volume 222.985(9)
_exptl_crystal_density_diffrn 3.100
_cod_data_source_file Centennialite.cif
_cod_data_source_block VESTA_phase_1
_cod_original_formula_sum 'Ca Cu3 O6.7 H7.4 Cl2 '
_cod_database_code 1548859

loop_
_space_group_symop_operation_xyz
'x, y, z'
'-x, -y, -z'
'-y, x-y, z'
'y, -x+y, -z'
'-x+y, -x, z'
'x-y, x, -z'
'y, x, -z'
'-y, -x, z'
'x-y, -y, -z'
'-x+y, y, z'
'-x, -x+y, -z'
'x, x-y, z'

loop_
_atom_site_label
_atom_site_occupancy
_atom_site_fract_x
_atom_site_fract_y
_atom_site_fract_z
_atom_site_adp_type
_atom_site_U_iso_or_equiv
_atom_site_type_symbol
Cu1 1.0 0.500000 0.000000 0.000000 Uiso 0.019400 Cu
Ca1 1.0 0.000000 0.000000 0.000000 Uiso 0.037000 Ca
O1 1.0 0.1903(7) 0.809700 -0.1434(9) Uiso 0.025500 O
Cl1 1.0 0.3333(7) 0.666667 0.3791(9) Uiso 0.025800 Cl
H1 1.0 0.1909(15) 0.8091(8) -0.3012(7) Uiso 0.038000 H
Ow 1.0 0.0000(15) 0.0000(8) 0.5000(7) Uiso 0.066000 O
